data_7027378
loop_
_publ_author_name
'Levason, William'
'Orchard, Simon D.'
'Reid, Gillian'
'Tolhurst, Vicki-Ann'

_publ_contact_author
;
   Dr G. Reid
   Department of Chemistry
   University of Southampton
   Highfield
   Southampton
   SO17 1BJ
;
_publ_section_title
;
 Platinum metal ditelluroether complexes: synthesis, spectroscopic and
 structural studies of [M(L--L)2][PF6]2 [M&#x2005;=&#x2005;Pd or Pt,
 L--L&#x2005;=&#x2005;RTe(CH2)3TeR (R&#x2005;=&#x2005;Me or Ph) or
 C6H4(TeMe)2-o], [Rh(L--L)2Cl2]PF6, [Ru(L--L)2X2] (X&#x2005;=&#x2005;Cl,
 Br or I) and [Ru(L--L)2(PPh3)Cl]PF6
;
_journal_issue 12
_journal_name_full 'Journal of the Chemical Society, Dalton Transactions'
_journal_page_first 2071
_journal_paper_doi 10.1039/a901942a
_journal_year 1999
_chemical_compound_source 'diffusion of Et~2~O into MeCN solution'
_chemical_formula_structural '[Pd{MeTe(CH~2~)~3~TeMe}~2~](PF~6~)~2~.MeCN'
_chemical_formula_sum 'C18 H23 F12 N P2 Pd Te4'
_chemical_formula_weight 1160.11
_space_group_IT_number 2
_symmetry_cell_setting triclinic
_symmetry_Int_Tables_number 2
_symmetry_space_group_name_Hall '-P 1'
_symmetry_space_group_name_H-M 'P -1'
_audit_creation_date 'Mon Jan 25 14:01:11 1999'
_audit_creation_method 'from TEXRAY.INF file'
_cell_angle_alpha 94.536(6)
_cell_angle_beta 95.649(5)
_cell_angle_gamma 99.533(7)
_cell_formula_units_Z 2
_cell_length_a 8.9645(6)
_cell_length_b 18.896(2)
_cell_length_c 8.9325(5)
_cell_measurement_reflns_used 25
_cell_measurement_temperature 150.0
_cell_volume 1477.9(2)
_computing_cell_refinement 'MSC/AFC Diffractometer Control'
_computing_data_collection 'MSC/AFC Diffractometer Control'
_computing_data_reduction teXsan
_computing_publication_material teXsan
_computing_structure_refinement teXsan
_computing_structure_solution 'DIRDIF92 (PATTY)'
_diffrn_ambient_temperature 150.0
_diffrn_measurement_device AFC7S
_diffrn_measurement_method 'omega/2-theta scans'
_diffrn_orient_matrix_UB_11 0.10251
_diffrn_orient_matrix_UB_12 0.00116
_diffrn_orient_matrix_UB_13 0.05650
_diffrn_orient_matrix_UB_21 0.00837
_diffrn_orient_matrix_UB_22 0.05288
_diffrn_orient_matrix_UB_23 0.02852
_diffrn_orient_matrix_UB_31 -0.04881
_diffrn_orient_matrix_UB_32 -0.01048
_diffrn_orient_matrix_UB_33 0.09365
_diffrn_radiation_monochromator graphite
_diffrn_radiation_source 'X-ray tube'
_diffrn_radiation_type MoKalpha
_diffrn_radiation_wavelength 0.71073
_diffrn_reflns_av_R_equivalents 0.0274
_diffrn_reflns_limit_h_max 10
_diffrn_reflns_limit_h_min 0
_diffrn_reflns_limit_k_max 22
_diffrn_reflns_limit_k_min -22
_diffrn_reflns_limit_l_max 10
_diffrn_reflns_limit_l_min -10
_diffrn_reflns_number 5590
_diffrn_standards_decay_% -2.53
_diffrn_standards_interval_count 150
_diffrn_standards_number 3
_exptl_absorpt_coefficient_mu 4.694
_exptl_absorpt_correction_type none
_exptl_crystal_colour yellow
_exptl_crystal_density_diffrn 2.607
_exptl_crystal_description block
_exptl_crystal_F_000 1060.00
_exptl_crystal_size_max 0.230
_exptl_crystal_size_mid 0.170
_exptl_crystal_size_min 0.150
_refine_diff_density_max 1.25
_refine_diff_density_min -1.15
_refine_ls_extinction_method none
_refine_ls_goodness_of_fit_obs 1.933
_refine_ls_hydrogen_treatment noref
_refine_ls_matrix_type full
_refine_ls_number_parameters 355
_refine_ls_number_reflns 4284
_refine_ls_number_restraints 0
_refine_ls_R_factor_obs 0.0309
_refine_ls_shift/esd_max 0.0340
_refine_ls_structure_factor_coef F
_refine_ls_weighting_scheme sigma
_refine_ls_wR_factor_obs 0.0362
_reflns_number_observed 4284
_reflns_number_total 5223
_reflns_observed_criterion 2.00
_cod_data_source_file 901942asup1.cif
_cod_data_source_block so98_4
_cod_original_cell_volume 1478.0(2)
_cod_original_sg_symbol_H-M 'P -1       '
_cod_original_formula_sum 'C18 H23 F12 N P2 Pd Te4 '
_cod_database_code 7027378
_cell_measurement_2theta_min 37.6
_cell_measurement_2theta_max 45.1
_diffrn_reflns_2theta_max 24.99

loop_
_symmetry_equiv_pos_as_xyz
'   +x,   +y,   +z'
'   -x,   -y,   -z'

loop_
_atom_site_aniso_label
_atom_site_aniso_U_11
_atom_site_aniso_U_22
_atom_site_aniso_U_33
_atom_site_aniso_U_12
_atom_site_aniso_U_13
_atom_site_aniso_U_23
Te(1) 0.0188(2) 0.0243(3) 0.0146(2) 0.0082(2) -0.0008(2) -0.0007(2)
Te(2) 0.0229(3) 0.0302(3) 0.0169(2) 0.0136(2) -0.0035(2) -0.0048(2)
Te(3) 0.0164(2) 0.0261(3) 0.0204(2) 0.0004(2) -0.0010(2) 0.0070(2)
Te(4) 0.0174(2) 0.0221(3) 0.0161(2) 0.0016(2) -0.0008(2) 0.0038(2)
Pd(1) 0.0181(4) 0.0203(4) 0.0131(4) 0.0078(3) 0.0015(3) -0.0004(3)
Pd(2) 0.0166(4) 0.0176(4) 0.0166(4) 0.0018(3) 0.0029(3) 0.0034(3)
P(1) 0.026(1) 0.025(1) 0.035(1) 0.0014(9) 0.0042(9) 0.0002(9)
P(2) 0.026(1) 0.0188(10) 0.025(1) 0.0044(8) 0.0051(8) -0.0012(8)
F(1) 0.074(4) 0.057(4) 0.065(4) -0.015(3) -0.012(3) -0.017(3)
F(2) 0.073(5) 0.063(4) 0.149(7) -0.004(4) 0.078(5) -0.007(4)
F(3) 0.077(5) 0.070(5) 0.122(6) 0.022(4) -0.018(4) 0.042(4)
F(4) 0.100(5) 0.055(4) 0.069(4) 0.020(4) -0.027(4) 0.015(3)
F(5) 0.060(4) 0.076(4) 0.089(5) 0.002(3) 0.050(4) -0.007(4)
F(6) 0.080(5) 0.042(3) 0.070(4) -0.021(3) 0.007(4) -0.021(3)
F(7) 0.056(4) 0.105(6) 0.080(5) 0.017(4) -0.021(4) -0.058(4)
F(8) 0.079(4) 0.033(3) 0.087(4) 0.001(3) 0.060(4) -0.005(3)
F(9) 0.183(8) 0.068(5) 0.079(5) 0.085(5) 0.059(5) 0.040(4)
F(10) 0.053(4) 0.109(6) 0.156(8) 0.001(4) -0.022(5) -0.094(6)
F(11) 0.099(5) 0.040(3) 0.121(6) 0.008(3) 0.085(5) 0.001(4)
F(12) 0.158(7) 0.067(4) 0.042(3) 0.070(5) 0.021(4) 0.019(3)
N(1) 0.038(8) 0.06(1) 0.023(7) 0.025(8) -0.005(7) -0.004(7)
N(2) 0.023(8) 0.06(1) 0.045(10) -0.007(7) 0.003(7) 0.018(8)
C(1) 0.040(5) 0.018(4) 0.021(4) 0.005(3) 0.017(4) 0.005(3)
C(2) 0.027(4) 0.027(4) 0.023(4) 0.012(3) 0.003(3) 0.002(3)
C(3) 0.025(4) 0.016(4) 0.021(4) 0.006(3) 0.009(3) 0.000(3)
C(4) 0.022(4) 0.037(5) 0.046(5) -0.003(4) 0.001(4) -0.004(4)
C(5) 0.065(6) 0.045(5) 0.028(5) 0.030(5) 0.010(4) 0.012(4)
C(6) 0.022(4) 0.019(4) 0.019(4) 0.001(3) 0.008(3) 0.000(3)
C(7) 0.030(4) 0.027(4) 0.021(4) 0.005(3) 0.004(3) 0.002(3)
C(8) 0.029(4) 0.014(4) 0.039(5) 0.006(3) 0.015(4) -0.001(3)
C(9) 0.022(4) 0.035(5) 0.030(4) 0.004(3) 0.003(3) 0.003(4)
C(10) 0.019(4) 0.028(4) 0.018(4) 0.007(3) 0.006(3) 0.002(3)
C(11) 0.050(5) 0.027(4) 0.025(4) -0.005(4) 0.005(4) -0.008(4)
C(12) 0.026(5) 0.039(5) 0.062(6) 0.012(4) 0.011(4) 0.018(5)
C(13) 0.020(4) 0.018(4) 0.024(4) 0.001(3) 0.003(3) 0.006(3)
C(14) 0.028(4) 0.030(4) 0.020(4) 0.000(3) 0.005(3) 0.005(3)
C(15) 0.032(4) 0.023(4) 0.025(4) 0.002(3) 0.008(3) 0.006(3)
C(16) 0.022(4) 0.035(5) 0.042(5) -0.004(4) 0.011(4) 0.011(4)
C(17) 0.020(4) 0.032(4) 0.034(5) 0.007(3) 0.002(4) 0.006(4)
C(18) 0.022(4) 0.043(5) 0.029(5) -0.006(4) -0.007(4) 0.014(4)

loop_
_atom_site_label
_atom_site_fract_x
_atom_site_fract_y
_atom_site_fract_z
_atom_site_U_iso_or_equiv
_atom_site_thermal_displace_type
Te(1) 0.04998(5) 0.54249(3) 0.28394(5) 0.0191(1) Uij
Te(2) 0.25249(5) 0.45103(3) 0.01560(5) 0.0231(1) Uij
Te(3) 0.48467(5) 0.05023(3) -0.25950(5) 0.0213(1) Uij
Te(4) 0.21148(5) -0.04895(2) -0.04038(5) 0.0188(1) Uij
Pd(1) 0.0000 0.5000 0.0000 0.0167(2) Uij
Pd(2) 0.5000 0.0000 0.0000 0.0169(2) Uij
P(1) 0.3130(2) 0.6461(1) 0.7782(2) 0.0291(6) Uij
P(2) 0.2885(2) 0.1363(1) 0.2878(2) 0.0231(5) Uij
F(1) 0.4016(7) 0.7139(3) 0.8838(7) 0.071(2) Uij
F(2) 0.4489(8) 0.6472(3) 0.6777(9) 0.093(3) Uij
F(3) 0.3829(8) 0.5933(4) 0.8846(9) 0.089(3) Uij
F(4) 0.2393(8) 0.6973(3) 0.6739(7) 0.076(2) Uij
F(5) 0.1729(7) 0.6416(3) 0.8743(7) 0.074(2) Uij
F(6) 0.2221(7) 0.5776(3) 0.6743(7) 0.069(2) Uij
F(7) 0.4094(7) 0.1876(4) 0.3995(7) 0.085(2) Uij
F(8) 0.4091(7) 0.1283(3) 0.1739(7) 0.065(2) Uij
F(9) 0.3280(10) 0.0677(4) 0.3595(8) 0.098(3) Uij
F(10) 0.1670(7) 0.0838(4) 0.1768(10) 0.116(3) Uij
F(11) 0.1678(8) 0.1436(3) 0.4015(8) 0.083(2) Uij
F(12) 0.2474(9) 0.2035(3) 0.2156(6) 0.082(2) Uij
N(1) 0.353(2) 0.4979(8) 0.342(1) 0.039(4) Uij
N(2) 0.857(2) -0.0034(9) 0.348(2) 0.044(5) Uij
C(1) -0.2417(9) 0.6772(4) 0.4824(8) 0.025(2) Uij
C(2) -0.1265(8) 0.6384(4) 0.4587(8) 0.025(2) Uij
C(3) -0.1286(8) 0.6011(4) 0.3155(8) 0.020(2) Uij
C(4) 0.2137(9) 0.6370(5) 0.2723(10) 0.037(2) Uij
C(5) 0.187(1) 0.3539(5) 0.1130(9) 0.043(3) Uij
C(6) 0.2437(8) 0.3970(4) -0.2026(8) 0.020(2) Uij
C(7) 0.3580(9) 0.3575(4) -0.2291(8) 0.026(2) Uij
C(8) 0.3562(9) 0.3209(4) -0.3690(9) 0.027(2) Uij
C(9) 0.0350(9) -0.1494(4) 0.1533(9) 0.029(2) Uij
C(10) 0.1779(8) -0.1089(4) 0.1478(8) 0.021(2) Uij
C(11) 0.209(1) -0.1426(4) -0.1919(9) 0.036(2) Uij
C(12) 0.3932(9) 0.1436(5) -0.203(1) 0.041(3) Uij
C(13) 0.7061(8) 0.1100(4) -0.2631(8) 0.021(2) Uij
C(14) 0.7335(9) 0.1487(4) -0.3840(8) 0.026(2) Uij
C(15) 0.8782(9) 0.1889(4) -0.3899(8) 0.026(2) Uij
C(16) 0.9923(9) 0.1891(4) -0.2733(10) 0.033(2) Uij
C(17) 0.4422(8) 0.5000(4) 0.4385(9) 0.028(2) Uij
C(18) 0.9417(9) -0.0010(5) 0.4362(9) 0.033(2) Uij
H(1) -0.2416 0.7029 0.5787 0.0304 Uiso
H(2) -0.0471 0.6372 0.5372 0.0297 Uiso
H(3) 0.3096 0.6237 0.2578 0.0440 Uiso
H(4) 0.1818 0.6621 0.1904 0.0440 Uiso
H(5) 0.2237 0.6674 0.3641 0.0440 Uiso
H(6) 0.1852 0.3633 0.2178 0.0502 Uiso
H(7) 0.0920 0.3296 0.0660 0.0502 Uiso
H(8) 0.2622 0.3230 0.0974 0.0502 Uiso
H(9) 0.4373 0.3557 -0.1507 0.0307 Uiso
H(10) 0.4346 0.2941 -0.3875 0.0317 Uiso
H(11) -0.0444 -0.1498 0.0741 0.0348 Uiso
H(12) 0.1137 -0.1738 -0.1956 0.0419 Uiso
H(13) 0.2234 -0.1286 -0.2899 0.0419 Uiso
H(14) 0.2884 -0.1669 -0.1572 0.0419 Uiso
H(15) 0.4436 0.1669 -0.1098 0.0501 Uiso
H(16) 0.4067 0.1751 -0.2802 0.0501 Uiso
H(17) 0.2874 0.1301 -0.1950 0.0501 Uiso
H(18) 0.6544 0.1482 -0.4637 0.0317 Uiso
H(19) 0.8983 0.2162 -0.4725 0.0316 Uiso
H(20) 1.0904 0.2169 -0.2765 0.0402 Uiso

loop_
_atom_type_symbol
_atom_type_oxidation_number
_atom_type_number_in_cell
_atom_type_scat_dispersion_real
_atom_type_scat_dispersion_imag
_atom_type_scat_source
C 0 36 0.003 0.002 'International Tables'
H 0 46 0.000 0.000 'International Tables'
P 0 4 0.102 0.094 'International Tables'
F 0 24 0.017 0.010 'International Tables'
Pd 0 2 -0.999 1.007 'International Tables'
Te 0 8 -0.531 1.675 'International Tables'
N 0 2 0.006 0.003 'International Tables'

loop_
_geom_angle_atom_site_label_1
_geom_angle_atom_site_label_2
_geom_angle_atom_site_label_3
_geom_angle
_geom_angle_publ_flag
Pd(1) Te(1) C(3) 102.3(2) yes
Pd(1) Te(1) C(4) 98.3(2) yes
C(3) Te(1) C(4) 93.6(3) yes
Pd(1) Te(2) C(5) 100.5(2) yes
Pd(1) Te(2) C(6) 102.4(2) yes
C(5) Te(2) C(6) 92.8(3) yes
Pd(2) Te(3) C(12) 99.4(3) yes
Pd(2) Te(3) C(13) 103.2(2) yes
C(12) Te(3) C(13) 92.8(3) yes
Pd(2) Te(4) C(10) 102.7(2) yes
Pd(2) Te(4) C(11) 99.7(2) yes
C(10) Te(4) C(11) 93.6(3) yes
Te(1) Pd(1) Te(1) 180.0 yes
Te(1) Pd(1) Te(2) 90.02(1) yes
Te(1) Pd(1) Te(2) 89.98(1) yes
Te(1) Pd(1) Te(2) 89.98(1) yes
Te(1) Pd(1) Te(2) 90.02(1) yes
Te(2) Pd(1) Te(2) 180.0 yes
Te(3) Pd(2) Te(3) 180.0 yes
Te(3) Pd(2) Te(4) 90.33(1) yes
Te(3) Pd(2) Te(4) 89.67(1) yes
Te(3) Pd(2) Te(4) 89.67(1) yes
Te(3) Pd(2) Te(4) 90.33(1) yes
Te(4) Pd(2) Te(4) 180.0 yes
F(1) P(1) F(2) 91.6(4) yes
F(1) P(1) F(3) 90.9(4) yes
F(1) P(1) F(4) 89.9(3) yes
F(1) P(1) F(5) 91.1(3) yes
F(1) P(1) F(6) 179.0(4) yes
F(2) P(1) F(3) 91.0(4) yes
F(2) P(1) F(4) 90.4(4) yes
F(2) P(1) F(5) 177.3(4) yes
F(2) P(1) F(6) 89.4(4) yes
F(3) P(1) F(4) 178.4(4) yes
F(3) P(1) F(5) 88.8(4) yes
F(3) P(1) F(6) 88.7(4) yes
F(4) P(1) F(5) 89.8(4) yes
F(4) P(1) F(6) 90.5(4) yes
F(5) P(1) F(6) 87.9(3) yes
F(7) P(2) F(8) 91.1(3) yes
F(7) P(2) F(9) 92.6(4) yes
F(7) P(2) F(10) 179.2(5) yes
F(7) P(2) F(11) 89.2(4) yes
F(7) P(2) F(12) 88.2(4) yes
F(8) P(2) F(9) 89.1(3) yes
F(8) P(2) F(10) 89.2(4) yes
F(8) P(2) F(11) 179.6(3) yes
F(8) P(2) F(12) 91.0(3) yes
F(9) P(2) F(10) 86.7(5) yes
F(9) P(2) F(11) 90.5(4) yes
F(9) P(2) F(12) 179.2(5) yes
F(10) P(2) F(11) 90.6(4) yes
F(10) P(2) F(12) 92.5(5) yes
F(11) P(2) F(12) 89.3(4) yes
C(2) C(1) C(8) 120.9(7) yes
C(1) C(2) C(3) 118.5(7) yes
Te(1) C(3) C(2) 117.3(5) yes
Te(1) C(3) C(6) 122.4(5) yes
C(2) C(3) C(6) 120.3(6) yes
Te(2) C(6) C(3) 122.2(5) yes
Te(2) C(6) C(7) 117.6(5) yes
C(3) C(6) C(7) 120.1(6) yes
C(6) C(7) C(8) 119.7(7) yes
C(1) C(8) C(7) 120.5(7) yes
C(10) C(9) C(16) 120.1(7) yes
Te(4) C(10) C(9) 118.0(5) yes
Te(4) C(10) C(13) 122.6(5) yes
C(9) C(10) C(13) 119.4(7) yes
Te(3) C(13) C(10) 121.2(5) yes
Te(3) C(13) C(14) 118.1(5) yes
C(10) C(13) C(14) 120.7(7) yes
C(13) C(14) C(15) 119.6(7) yes
C(14) C(15) C(16) 119.6(7) yes
C(9) C(16) C(15) 120.6(7) yes
N(1) C(17) C(17) 177(1) yes
N(2) C(18) C(18) 178(1) yes

loop_
_geom_bond_atom_site_label_1
_geom_bond_atom_site_label_2
_geom_bond_distance
_geom_bond_publ_flag
Te(1) Pd(1) 2.5716(4) yes
Te(1) C(3) 2.120(7) yes
Te(1) C(4) 2.132(8) yes
Te(2) Pd(1) 2.5789(5) yes
Te(2) C(5) 2.112(9) yes
Te(2) C(6) 2.116(7) yes
Te(3) Pd(2) 2.5732(5) yes
Te(3) C(12) 2.112(9) yes
Te(3) C(13) 2.120(7) yes
Te(4) Pd(2) 2.5781(5) yes
Te(4) C(10) 2.118(7) yes
Te(4) C(11) 2.136(8) yes
P(1) F(1) 1.576(6) yes
P(1) F(2) 1.581(6) yes
P(1) F(3) 1.592(6) yes
P(1) F(4) 1.573(6) yes
P(1) F(5) 1.584(5) yes
P(1) F(6) 1.586(5) yes
P(2) F(7) 1.548(6) yes
P(2) F(8) 1.572(5) yes
P(2) F(9) 1.567(6) yes
P(2) F(10) 1.558(6) yes
P(2) F(11) 1.570(6) yes
P(2) F(12) 1.550(6) yes
N(1) C(17) 1.11(1) yes
N(2) C(18) 1.03(2) yes
C(1) C(2) 1.39(1) yes
C(1) C(8) 1.38(1) yes
C(2) C(3) 1.408(10) yes
C(3) C(6) 1.377(10) yes
C(6) C(7) 1.392(10) yes
C(7) C(8) 1.38(1) yes
C(9) C(10) 1.39(1) yes
C(9) C(16) 1.38(1) yes
C(10) C(13) 1.393(10) yes
C(13) C(14) 1.372(10) yes
C(14) C(15) 1.40(1) yes
C(15) C(16) 1.38(1) yes
C(17) C(17) 1.43(1) yes
C(18) C(18) 1.46(2) yes
